data_4313581
loop_
_publ_author_name
'Roman G. Kultyshev'
'Shengming Liu'
'Hoitung T. Leung'
'Jianping Liu'
'Sheldon G. Shore'

_publ_section_title
;
 Synthesis of Mono- and Dihalogenated Derivatives of (Me2S)2B12H10 and
 Palladium-Catalyzed Boron-Carbon Cross-Coupling Reactions of the Iodides
 with Grignard Reagents
;
_journal_name_full 'Inorganic Chemistry'
_journal_page_first 3199
_journal_page_last 3207
_journal_paper_doi 10.1021/ic020600u
_journal_volume 42
_journal_year 2003
_chemical_formula_sum 'C4 H20 B12 Br2 S2'
_chemical_formula_weight 421.86
_chemical_name_systematic
;
  ?
;
_space_group_IT_number 19
_symmetry_cell_setting orthorhombic
_symmetry_space_group_name_Hall 'P 2ac 2ab'
_symmetry_space_group_name_H-M 'P 21 21 21'
_atom_sites_solution_hydrogens geom
_atom_sites_solution_primary direct
_atom_sites_solution_secondary difmap
_audit_creation_method SHELXL-97
_cell_angle_alpha 90.00
_cell_angle_beta 90.00
_cell_angle_gamma 90.00
_cell_formula_units_Z 4
_cell_length_a 9.599(3)
_cell_length_b 9.6994(16)
_cell_length_c 19.070(6)
_cell_measurement_reflns_used '10 frames'
_cell_measurement_temperature 293(2)
_cell_volume 1775.5(8)
_computing_cell_refinement 'DENZO (Otwinowsky & Minor, 1997)'
_computing_data_collection 'COLLECT (Nonius, 1999)'
_computing_data_reduction 'DENZO (Otwinowsky & Minor, 1997)'
_computing_structure_refinement 'SHELXL-97 (Sheldrick, 1997)'
_computing_structure_solution 'SHELXS-97 (Sheldrick, 1990)'
_diffrn_ambient_temperature 293(2)
_diffrn_measured_fraction_theta_full 1.000
_diffrn_measured_fraction_theta_max 1.000
_diffrn_measurement_device_type 'Nonius KappaCCD'
_diffrn_measurement_method 'omega at 55/-55'
_diffrn_radiation_monochromator graphite
_diffrn_radiation_source 'fine-focus sealed tube'
_diffrn_radiation_type MoK\a
_diffrn_radiation_wavelength 0.71073
_diffrn_reflns_av_R_equivalents 0.0565
_diffrn_reflns_av_sigmaI/netI 0.0800
_diffrn_reflns_limit_h_max 11
_diffrn_reflns_limit_h_min -4
_diffrn_reflns_limit_k_max 11
_diffrn_reflns_limit_k_min -5
_diffrn_reflns_limit_l_max 22
_diffrn_reflns_limit_l_min -22
_diffrn_reflns_number 3595
_diffrn_reflns_theta_full 24.98
_diffrn_reflns_theta_max 24.98
_diffrn_reflns_theta_min 2.14
_exptl_absorpt_coefficient_mu 4.776
_exptl_crystal_density_diffrn 1.578
_exptl_crystal_density_method 'not measured'
_exptl_crystal_F_000 824
_refine_diff_density_max 1.249
_refine_diff_density_min -0.898
_refine_diff_density_rms 0.165
_refine_ls_abs_structure_details 'Flack H D (1983), Acta Cryst. A39, 876-881'
_refine_ls_abs_structure_Flack -0.01(2)
_refine_ls_extinction_method none
_refine_ls_goodness_of_fit_ref 1.063
_refine_ls_hydrogen_treatment mixed
_refine_ls_matrix_type full
_refine_ls_number_parameters 181
_refine_ls_number_reflns 3129
_refine_ls_number_restraints 0
_refine_ls_restrained_S_all 1.063
_refine_ls_R_factor_all 0.1006
_refine_ls_R_factor_gt 0.0629
_refine_ls_shift/su_max 0.012
_refine_ls_shift/su_mean 0.004
_refine_ls_structure_factor_coef Fsqd
_refine_ls_weighting_details 'calc w=1/[\s^2^(Fo^2^)+(0.1057P)^2^+0.0000P] where P=(Fo^2^+2Fc^2^)/3'
_refine_ls_weighting_scheme calc
_refine_ls_wR_factor_gt 0.1480
_refine_ls_wR_factor_ref 0.1654
_reflns_number_gt 2274
_reflns_number_total 3129
_reflns_threshold_expression >2sigma(I)
_cod_data_source_file ic020600u_1.cif
_cod_data_source_block compound5
_cod_database_code 4313581

loop_
_symmetry_equiv_pos_as_xyz
'x, y, z'
'-x+1/2, -y, z+1/2'
'-x, y+1/2, -z+1/2'
'x+1/2, -y+1/2, -z'

loop_
_atom_site_label
_atom_site_type_symbol
_atom_site_fract_x
_atom_site_fract_y
_atom_site_fract_z
_atom_site_U_iso_or_equiv
_atom_site_adp_type
_atom_site_occupancy
_atom_site_symmetry_multiplicity
_atom_site_calc_flag
_atom_site_refinement_flags
_atom_site_disorder_assembly
_atom_site_disorder_group
Br1 Br 0.86906(11) 0.79538(11) 0.67428(6) 0.0371(3) Uani 1 1 d . . .
Br2 Br 0.79613(14) 1.16959(12) 0.72911(6) 0.0452(4) Uani 1 1 d . . .
S1 S 0.2565(3) 0.8985(3) 0.62201(15) 0.0317(6) Uani 1 1 d . . .
S2 S 0.6741(3) 1.1333(2) 0.41830(14) 0.0314(6) Uani 1 1 d . . .
C1 C 0.1939(13) 1.0093(13) 0.6895(7) 0.048(3) Uani 1 1 d . . .
H1A H 0.2405 0.9880 0.7327 0.072 Uiso 1 1 calc . . .
H1B H 0.0955 0.9961 0.6951 0.072 Uiso 1 1 calc . . .
H1C H 0.2121 1.1034 0.6770 0.072 Uiso 1 1 calc . . .
C2 C 0.1592(11) 0.9539(12) 0.5482(7) 0.040(3) Uani 1 1 d . . .
H2A H 0.1850 0.9001 0.5080 0.059 Uiso 1 1 calc . . .
H2B H 0.1783 1.0494 0.5393 0.059 Uiso 1 1 calc . . .
H2C H 0.0616 0.9422 0.5574 0.059 Uiso 1 1 calc . . .
C3 C 0.8215(13) 1.0419(13) 0.3870(6) 0.045(3) Uani 1 1 d . . .
H3A H 0.9024 1.0691 0.4131 0.067 Uiso 1 1 calc . . .
H3B H 0.8354 1.0624 0.3382 0.067 Uiso 1 1 calc . . .
H3C H 0.8065 0.9447 0.3926 0.067 Uiso 1 1 calc . . .
C4 C 0.5393(14) 1.0695(16) 0.3644(6) 0.053(4) Uani 1 1 d . . .
H4A H 0.4530 1.1128 0.3770 0.080 Uiso 1 1 calc . . .
H4B H 0.5314 0.9716 0.3706 0.080 Uiso 1 1 calc . . .
H4C H 0.5603 1.0893 0.3162 0.080 Uiso 1 1 calc . . .
B1 B 0.4403(11) 0.9610(11) 0.6041(6) 0.022(2) Uani 1 1 d . . .
B2 B 0.5160(11) 0.9242(12) 0.5217(6) 0.023(2) Uani 1 1 d . . .
H2 H 0.4595 0.8724 0.4789 0.028 Uiso 1 1 calc . . .
B3 B 0.4772(12) 1.1026(11) 0.5481(6) 0.023(2) Uani 1 1 d . . .
H3 H 0.3962 1.1647 0.5223 0.028 Uiso 1 1 calc . . .
B4 B 0.5130(12) 1.1140(12) 0.6403(6) 0.025(3) Uani 1 1 d . . .
H4 H 0.4536 1.1843 0.6743 0.030 Uiso 1 1 calc . . .
B5 B 0.5696(12) 0.9479(12) 0.6708(7) 0.028(2) Uani 1 1 d . . .
H5 H 0.5479 0.9111 0.7243 0.033 Uiso 1 1 calc . . .
B6 B 0.5713(12) 0.8314(12) 0.5965(6) 0.029(3) Uani 1 1 d . . .
H6 H 0.5498 0.7206 0.6025 0.034 Uiso 1 1 calc . . .
B7 B 0.6379(12) 1.0604(10) 0.5087(6) 0.020(2) Uani 1 1 d . . .
B8 B 0.6372(11) 1.1758(11) 0.5795(6) 0.025(2) Uani 1 1 d . . .
H8 H 0.6598 1.2864 0.5735 0.030 Uiso 1 1 calc . . .
B9 B 0.6885(13) 1.0815(11) 0.6537(6) 0.026(3) Uani 1 1 d . . .
B10 B 0.7272(11) 0.9094(11) 0.6259(6) 0.027(3) Uani 1 1 d . . .
B11 B 0.6956(13) 0.8968(11) 0.5359(6) 0.028(3) Uani 1 1 d . . .
H11 H 0.7561 0.8280 0.5017 0.033 Uiso 1 1 calc . . .
B12 B 0.7699(12) 1.0511(11) 0.5720(6) 0.026(3) Uani 1 1 d . . .
H12 H 0.8784 1.0813 0.5618 0.031 Uiso 1 1 calc . . .

loop_
_atom_site_aniso_label
_atom_site_aniso_U_11
_atom_site_aniso_U_22
_atom_site_aniso_U_33
_atom_site_aniso_U_23
_atom_site_aniso_U_13
_atom_site_aniso_U_12
Br1 0.0396(6) 0.0266(6) 0.0450(7) 0.0075(5) -0.0070(5) 0.0059(5)
Br2 0.0666(8) 0.0331(7) 0.0359(7) -0.0057(6) -0.0109(6) -0.0116(6)
S1 0.0315(13) 0.0205(13) 0.0431(16) 0.0045(12) 0.0068(12) -0.0036(10)
S2 0.0492(16) 0.0165(13) 0.0286(14) 0.0044(11) 0.0037(12) -0.0041(11)
C1 0.039(6) 0.043(7) 0.060(9) -0.018(7) 0.013(6) -0.004(6)
C2 0.032(6) 0.031(6) 0.055(8) 0.002(6) -0.003(5) 0.002(5)
C3 0.060(8) 0.040(7) 0.034(7) 0.000(6) 0.013(6) 0.002(6)
C4 0.061(8) 0.072(10) 0.027(6) 0.006(7) -0.013(6) -0.008(7)
B1 0.022(5) 0.015(6) 0.029(6) 0.002(5) 0.000(5) 0.000(4)
B2 0.020(5) 0.021(6) 0.028(6) 0.002(5) -0.004(5) 0.002(5)
B3 0.031(6) 0.017(6) 0.021(6) 0.002(5) 0.004(5) 0.001(5)
B4 0.037(6) 0.018(6) 0.020(6) -0.006(5) 0.002(5) 0.012(5)
B5 0.038(6) 0.018(6) 0.027(6) -0.005(6) 0.001(6) -0.002(5)
B6 0.035(6) 0.020(6) 0.031(6) 0.000(5) 0.008(5) 0.006(5)
B7 0.027(5) 0.011(5) 0.022(6) 0.004(4) 0.001(5) 0.001(4)
B8 0.028(5) 0.018(5) 0.028(6) -0.002(5) -0.001(5) 0.000(5)
B9 0.034(6) 0.013(5) 0.030(6) -0.006(5) 0.000(5) -0.006(5)
B10 0.033(6) 0.011(5) 0.036(7) 0.004(5) -0.010(5) 0.006(5)
B11 0.036(6) 0.011(5) 0.036(7) 0.000(5) 0.006(6) 0.002(5)
B12 0.035(6) 0.015(6) 0.029(6) -0.001(5) 0.013(5) -0.008(4)

loop_
_atom_type_symbol
_atom_type_description
_atom_type_scat_dispersion_real
_atom_type_scat_dispersion_imag
_atom_type_scat_source
C C 0.0033 0.0016 'International Tables Vol C Tables 4.2.6.8 and 6.1.1.4'
H H 0.0000 0.0000 'International Tables Vol C Tables 4.2.6.8 and 6.1.1.4'
B B 0.0013 0.0007 'International Tables Vol C Tables 4.2.6.8 and 6.1.1.4'
S S 0.1246 0.1234 'International Tables Vol C Tables 4.2.6.8 and 6.1.1.4'
Br Br -0.2901 2.4595 'International Tables Vol C Tables 4.2.6.8 and 6.1.1.4'

loop_
_geom_angle_atom_site_label_1
_geom_angle_atom_site_label_2
_geom_angle_atom_site_label_3
_geom_angle
_geom_angle_site_symmetry_1
_geom_angle_site_symmetry_3
_geom_angle_publ_flag
C2 S1 C1 102.3(6) . . ?
C2 S1 B1 104.5(5) . . ?
C1 S1 B1 104.5(6) . . ?
C4 S2 C3 102.3(6) . . ?
C4 S2 B7 105.4(6) . . ?
C3 S2 B7 105.4(5) . . ?
S1 C1 H1A 109.5 . . ?
S1 C1 H1B 109.5 . . ?
H1A C1 H1B 109.5 . . ?
S1 C1 H1C 109.5 . . ?
H1A C1 H1C 109.5 . . ?
H1B C1 H1C 109.5 . . ?
S1 C2 H2A 109.5 . . ?
S1 C2 H2B 109.5 . . ?
H2A C2 H2B 109.5 . . ?
S1 C2 H2C 109.5 . . ?
H2A C2 H2C 109.5 . . ?
H2B C2 H2C 109.5 . . ?
S2 C3 H3A 109.5 . . ?
S2 C3 H3B 109.5 . . ?
H3A C3 H3B 109.5 . . ?
S2 C3 H3C 109.5 . . ?
H3A C3 H3C 109.5 . . ?
H3B C3 H3C 109.5 . . ?
S2 C4 H4A 109.5 . . ?
S2 C4 H4B 109.5 . . ?
H4A C4 H4B 109.5 . . ?
S2 C4 H4C 109.5 . . ?
H4A C4 H4C 109.5 . . ?
H4B C4 H4C 109.5 . . ?
B2 B1 B3 62.6(7) . . ?
B2 B1 B4 110.6(8) . . ?
B3 B1 B4 60.7(6) . . ?
B2 B1 B5 109.5(8) . . ?
B3 B1 B5 110.2(8) . . ?
B4 B1 B5 60.6(6) . . ?
B2 B1 B6 59.8(6) . . ?
B3 B1 B6 110.8(8) . . ?
B4 B1 B6 110.1(8) . . ?
B5 B1 B6 61.1(6) . . ?
B2 B1 S1 118.5(7) . . ?
B3 B1 S1 122.8(7) . . ?
B4 B1 S1 124.2(7) . . ?
B5 B1 S1 119.8(7) . . ?
B6 B1 S1 116.4(7) . . ?
B11 B2 B1 107.1(8) . . ?
B11 B2 B6 60.4(6) . . ?
B1 B2 B6 60.6(6) . . ?
B11 B2 B7 59.4(6) . . ?
B1 B2 B7 104.1(8) . . ?
B6 B2 B7 107.0(8) . . ?
B11 B2 B3 107.3(8) . . ?
B1 B2 B3 58.9(6) . . ?
B6 B2 B3 108.5(8) . . ?
B7 B2 B3 58.3(6) . . ?
B11 B2 H2 121.8 . . ?
B1 B2 H2 123.3 . . ?
B6 B2 H2 120.9 . . ?
B7 B2 H2 124.0 . . ?
B3 B2 H2 122.2 . . ?
B7 B3 B1 104.6(7) . . ?
B7 B3 B8 59.1(6) . . ?
B1 B3 B8 106.0(8) . . ?
B7 B3 B4 105.3(8) . . ?
B1 B3 B4 59.8(7) . . ?
B8 B3 B4 59.0(7) . . ?
B7 B3 B2 59.2(6) . . ?
B1 B3 B2 58.5(6) . . ?
B8 B3 B2 106.9(7) . . ?
B4 B3 B2 106.7(8) . . ?
B7 B3 H3 123.7 . . ?
B1 B3 H3 123.4 . . ?
B8 B3 H3 122.5 . . ?
B4 B3 H3 122.6 . . ?
B2 B3 H3 122.4 . . ?
B9 B4 B8 60.2(7) . . ?
B9 B4 B1 106.7(8) . . ?
B8 B4 B1 107.0(8) . . ?
B9 B4 B3 108.6(8) . . ?
B8 B4 B3 60.5(6) . . ?
B1 B4 B3 59.6(6) . . ?
B9 B4 B5 59.7(6) . . ?
B8 B4 B5 108.2(8) . . ?
B1 B4 B5 59.8(6) . . ?
B3 B4 B5 108.7(8) . . ?
B9 B4 H4 122.0 . . ?
B8 B4 H4 121.7 . . ?
B1 B4 H4 122.9 . . ?
B3 B4 H4 121.1 . . ?
B5 B4 H4 121.5 . . ?
B9 B5 B10 60.9(6) . . ?
B9 B5 B1 105.5(8) . . ?
B10 B5 B1 105.3(8) . . ?
B9 B5 B4 58.4(7) . . ?
B10 B5 B4 106.8(8) . . ?
B1 B5 B4 59.6(6) . . ?
B9 B5 B6 108.0(8) . . ?
B10 B5 B6 59.0(6) . . ?
B1 B5 B6 59.5(6) . . ?
B4 B5 B6 107.9(8) . . ?
B9 B5 H5 122.3 . . ?
B10 B5 H5 122.7 . . ?
B1 B5 H5 123.5 . . ?
B4 B5 H5 122.3 . . ?
B6 B5 H5 121.6 . . ?
B10 B6 B2 107.0(8) . . ?
B10 B6 B11 59.0(7) . . ?
B2 B6 B11 59.7(6) . . ?
B10 B6 B1 105.7(8) . . ?
B2 B6 B1 59.7(6) . . ?
B11 B6 B1 105.9(8) . . ?
B10 B6 B5 59.6(7) . . ?
B2 B6 B5 108.1(8) . . ?
B11 B6 B5 107.0(9) . . ?
B1 B6 B5 59.4(6) . . ?
B10 B6 H6 122.9 . . ?
B2 B6 H6 121.6 . . ?
B11 B6 H6 122.8 . . ?
B1 B6 H6 123.2 . . ?
B5 B6 H6 121.8 . . ?
B12 B7 B8 60.4(6) . . ?
B12 B7 B11 61.5(6) . . ?
B8 B7 B11 110.5(8) . . ?
B12 B7 B3 110.5(8) . . ?
B8 B7 B3 61.3(6) . . ?
B11 B7 B3 111.0(8) . . ?
B12 B7 B2 109.9(7) . . ?
B8 B7 B2 111.3(8) . . ?
B11 B7 B2 59.8(6) . . ?
B3 B7 B2 62.5(6) . . ?
B12 B7 S2 120.9(7) . . ?
B8 B7 S2 117.6(7) . . ?
B11 B7 S2 123.2(7) . . ?
B3 B7 S2 117.4(7) . . ?
B2 B7 S2 121.5(7) . . ?
B7 B8 B9 106.6(7) . . ?
B7 B8 B12 59.8(6) . . ?
B9 B8 B12 60.3(6) . . ?
B7 B8 B4 106.9(8) . . ?
B9 B8 B4 58.9(6) . . ?
B12 B8 B4 107.9(8) . . ?
B7 B8 B3 59.6(6) . . ?
B9 B8 B3 107.6(8) . . ?
B12 B8 B3 108.6(7) . . ?
B4 B8 B3 60.5(6) . . ?
B7 B8 H8 122.8 . . ?
B9 B8 H8 122.5 . . ?
B12 B8 H8 121.2 . . ?
B4 B8 H8 122.2 . . ?
B3 B8 H8 121.3 . . ?
B4 B9 B8 60.9(7) . . ?
B4 B9 B5 62.0(7) . . ?
B8 B9 B5 110.6(8) . . ?
B4 B9 B12 109.2(8) . . ?
B8 B9 B12 60.0(6) . . ?
B5 B9 B12 109.1(8) . . ?
B4 B9 B10 109.1(8) . . ?
B8 B9 B10 107.8(8) . . ?
B5 B9 B10 60.2(6) . . ?
B12 B9 B10 59.4(6) . . ?
B4 B9 Br2 122.7(7) . . ?
B8 B9 Br2 120.7(7) . . ?
B5 B9 Br2 121.8(7) . . ?
B12 B9 Br2 119.0(7) . . ?
B10 B9 Br2 120.9(7) . . ?
B11 B10 B12 61.5(7) . . ?
B11 B10 B6 60.8(7) . . ?
B12 B10 B6 110.2(8) . . ?
B11 B10 B5 109.9(8) . . ?
B12 B10 B5 108.3(8) . . ?
B6 B10 B5 61.5(6) . . ?
B11 B10 B9 108.7(8) . . ?
B12 B10 B9 59.6(6) . . ?
B6 B10 B9 108.5(8) . . ?
B5 B10 B9 59.0(6) . . ?
B11 B10 Br1 122.5(7) . . ?
B12 B10 Br1 123.1(7) . . ?
B6 B10 Br1 119.4(7) . . ?
B5 B10 Br1 118.5(7) . . ?
B9 B10 Br1 121.6(7) . . ?
B10 B11 B7 106.4(8) . . ?
B10 B11 B2 108.1(8) . . ?
B7 B11 B2 60.7(7) . . ?
B10 B11 B6 60.2(7) . . ?
B7 B11 B6 107.6(8) . . ?
B2 B11 B6 59.9(6) . . ?
B10 B11 B12 59.7(7) . . ?
B7 B11 B12 59.1(6) . . ?
B2 B11 B12 108.7(8) . . ?
B6 B11 B12 108.3(9) . . ?
B10 B11 H11 122.3 . . ?
B7 B11 H11 122.6 . . ?
B2 B11 H11 121.0 . . ?
B6 B11 H11 121.6 . . ?
B12 B11 H11 121.6 . . ?
B7 B12 B8 59.9(6) . . ?
B7 B12 B10 105.9(7) . . ?
B8 B12 B10 108.7(8) . . ?
B7 B12 B9 106.2(8) . . ?
B8 B12 B9 59.7(6) . . ?
B10 B12 B9 60.9(7) . . ?
B7 B12 B11 59.4(6) . . ?
B8 B12 B11 108.5(8) . . ?
B10 B12 B11 58.8(6) . . ?
B9 B12 B11 107.6(8) . . ?
B7 B12 H12 123.3 . . ?
B8 B12 H12 121.1 . . ?
B10 B12 H12 122.1 . . ?
B9 B12 H12 122.1 . . ?
B11 B12 H12 122.0 . . ?

loop_
_geom_bond_atom_site_label_1
_geom_bond_atom_site_label_2
_geom_bond_distance
_geom_bond_site_symmetry_2
_geom_bond_publ_flag
Br1 B10 1.982(10) . ?
Br2 B9 1.966(11) . ?
S1 C2 1.772(12) . ?
S1 C1 1.781(12) . ?
S1 B1 1.897(11) . ?
S2 C4 1.764(13) . ?
S2 C3 1.774(12) . ?
S2 B7 1.896(11) . ?
C1 H1A 0.9600 . ?
C1 H1B 0.9600 . ?
C1 H1C 0.9601 . ?
C2 H2A 0.9600 . ?
C2 H2B 0.9600 . ?
C2 H2C 0.9600 . ?
C3 H3A 0.9599 . ?
C3 H3B 0.9600 . ?
C3 H3C 0.9600 . ?
C4 H4A 0.9600 . ?
C4 H4B 0.9600 . ?
C4 H4C 0.9600 . ?
B1 B2 1.768(16) . ?
B1 B3 1.775(15) . ?
B1 B4 1.779(16) . ?
B1 B5 1.782(16) . ?
B1 B6 1.784(15) . ?
B2 B11 1.766(16) . ?
B2 B6 1.769(16) . ?
B2 B7 1.782(15) . ?
B2 B3 1.840(16) . ?
B2 H2 1.1000 . ?
B3 B7 1.764(15) . ?
B3 B8 1.795(15) . ?
B3 B4 1.795(16) . ?
B3 H3 1.0999 . ?
B4 B9 1.733(17) . ?
B4 B8 1.768(16) . ?
B4 B5 1.797(16) . ?
B4 H4 1.0999 . ?
B5 B9 1.757(16) . ?
B5 B10 1.779(16) . ?
B5 B6 1.812(16) . ?
B5 H5 1.1001 . ?
B6 B10 1.768(17) . ?
B6 B11 1.778(16) . ?
B6 H6 1.1000 . ?
B7 B12 1.752(16) . ?
B7 B8 1.754(15) . ?
B7 B11 1.759(15) . ?
B8 B9 1.756(16) . ?
B8 B12 1.763(15) . ?
B8 H8 1.1000 . ?
B9 B12 1.768(16) . ?
B9 B10 1.791(15) . ?
B10 B11 1.746(17) . ?
B10 B12 1.764(16) . ?
B11 B12 1.795(16) . ?
B11 H11 1.1000 . ?
B12 H12 1.1000 . ?
